data_2105042
loop_
_publ_author_name
'Schmidt, Horst'
'Paschke, Iris'
'Freyer, Daniela'
'Voigt, Wolfgang'

_publ_section_title
;
 Water channel structure of bassanite at high air humidity: crystal
 structure of CaSO~4~&#x00B7;0.625H~2~O
;
_journal_issue 6
_journal_name_full 'Acta Crystallographica Section B'
_journal_page_first 467
_journal_page_last 475
_journal_paper_doi 10.1107/S0108768111041759
_journal_volume 67
_journal_year 2011
_chemical_compound_source Synthetic
_chemical_formula_sum 'Ca H O4.5 S'
_chemical_formula_weight 145.16
_chemical_name_mineral Bassanite
_space_group_IT_number 5
_symmetry_cell_setting monoclinic
_symmetry_space_group_name_Hall 'C 2y'
_symmetry_space_group_name_H-M 'C 1 2 1'
_atom_sites_solution_hydrogens geom
_atom_sites_solution_primary direct
_atom_sites_solution_secondary difmap
_audit_creation_method SHELXL-97
_cell_angle_alpha 90.00
_cell_angle_beta 133.655(4)
_cell_angle_gamma 90.00
_cell_formula_units_Z 12
_cell_length_a 17.5180(8)
_cell_length_b 6.92910(10)
_cell_length_c 12.0344(2)
_cell_measurement_reflns_used 100
_cell_measurement_temperature 293(2)
_cell_measurement_theta_max 27.49
_cell_measurement_theta_min 1
_cell_volume 1056.89(9)
_computing_cell_refinement Apex2
_computing_data_collection Apex2
_computing_data_reduction Apex2
_computing_molecular_graphics 'Diamond 3'
_computing_structure_refinement 'SHELXL-97 (Sheldrick, 1997)'
_computing_structure_solution 'SHELXS-97 (Sheldrick, 1990)'
_database_code_amcsd 0019833
_diffrn_ambient_temperature 296(2)
_diffrn_measured_fraction_theta_full 0.969
_diffrn_measured_fraction_theta_max 0.969
_diffrn_measurement_device_type 'Bruker X8 Kappa. Apex2'
_diffrn_measurement_method 'omega and phi scans'
_diffrn_radiation_monochromator graphite
_diffrn_radiation_source 'fine-focus sealed tube'
_diffrn_radiation_type MoK\a
_diffrn_radiation_wavelength 0.71073
_diffrn_reflns_av_R_equivalents 0.0000
_diffrn_reflns_av_sigmaI/netI 0.0510
_diffrn_reflns_limit_h_max 22
_diffrn_reflns_limit_h_min -22
_diffrn_reflns_limit_k_max 9
_diffrn_reflns_limit_k_min -9
_diffrn_reflns_limit_l_max 15
_diffrn_reflns_limit_l_min -15
_diffrn_reflns_number 15532
_diffrn_reflns_theta_full 27.49
_diffrn_reflns_theta_max 27.49
_diffrn_reflns_theta_min 2.33
_exptl_absorpt_coefficient_mu 2.254
_exptl_crystal_colour colourless
_exptl_crystal_density_diffrn 2.887
_exptl_crystal_density_method 'not measured'
_exptl_crystal_description needle
_exptl_crystal_F_000 924
_exptl_crystal_size_max 0.4
_exptl_crystal_size_mid 0.08
_exptl_crystal_size_min 0.07
_refine_diff_density_max 0.580
_refine_diff_density_min -0.489
_refine_ls_abs_structure_details 'Flack H D (1983), Acta Cryst. A39, 876-881'
_refine_ls_abs_structure_Flack 0.06(3)
_refine_ls_extinction_coef 0.00034(10)
_refine_ls_extinction_expression Fc^*^=kFc[1+0.001xFc^2^\l^3^/sin(2\q)]^-1/4^
_refine_ls_extinction_method SHELXL
_refine_ls_goodness_of_fit_ref 0.973
_refine_ls_hydrogen_treatment mixed
_refine_ls_matrix_type full
_refine_ls_number_parameters 193
_refine_ls_number_reflns 15543
_refine_ls_number_restraints 1
_refine_ls_restrained_S_all 0.973
_refine_ls_R_factor_all 0.0577
_refine_ls_R_factor_gt 0.0424
_refine_ls_shift/su_max 0.006
_refine_ls_shift/su_mean 0.001
_refine_ls_structure_factor_coef Fsqd
_refine_ls_weighting_details 'calc w=1/[\s^2^(Fo^2^)+(0.0301P)^2^+0.0000P] where P=(Fo^2^+2Fc^2^)/3'
_refine_ls_weighting_scheme calc
_refine_ls_wR_factor_gt 0.0883
_refine_ls_wR_factor_ref 0.0956
_reflns_number_gt 12774
_reflns_number_total 15543
_reflns_threshold_expression >2sigma(I)
_cod_data_source_file sn5106.cif
_cod_data_source_block caso4_05
_cod_original_cell_volume 1056.88(4)
_cod_original_formula_sum 'Ca O4.5 S H'
_cod_database_code 2105042

loop_
_space_group_symop_operation_xyz
'x, y, z'
'-x, y, -z'
'x+1/2, y+1/2, z'
'-x+1/2, y+1/2, -z'

loop_
_atom_site_type_symbol
_atom_site_label
_atom_site_fract_x
_atom_site_fract_y
_atom_site_fract_z
_atom_site_U_iso_or_equiv
_atom_site_adp_type
_atom_site_calc_flag
_atom_site_refinement_flags
_atom_site_occupancy
_atom_site_symmetry_multiplicity
Ca Ca1 0.33496(10) 0.29588(13) 0.57126(16) 0.0128(2) Uani d . 1 1
Ca Ca2 -0.16388(10) 0.34101(14) 0.05509(15) 0.01086(19) Uani d . 1 1
Ca Ca3 0.0000 0.5050(3) 0.5000 0.0118(3) Uani d S 1 2
Ca Ca4 0.0000 0.0014(3) 0.0000 0.0118(3) Uani d S 1 2
S S1 0.08626(12) 0.3120(2) 0.31005(19) 0.0102(3) Uani d . 1 1
S S2 0.24834(5) 0.0029(3) 0.24705(7) 0.0084(3) Uani d . 1 1
S S3 0.57935(13) 0.3338(2) 0.80377(19) 0.0096(2) Uani d . 1 1
O O1 0.0134(3) 0.3877(4) 0.3186(4) 0.0125(7) Uani d . 1 1
O O2 0.0272(2) 0.2603(5) 0.1521(4) 0.0164(8) Uani d . 1 1
O O3 0.1466(2) 0.1475(4) 0.4151(4) 0.0177(7) Uani d . 1 1
O O4 0.1659(2) 0.4619(4) 0.3609(3) 0.0141(6) Uani d . 1 1
O O5 0.1720(3) 0.1210(5) 0.1076(4) 0.0141(8) Uani d . 1 1
O O6 0.1830(2) 0.3859(6) 0.7602(4) 0.0146(8) Uani d . 1 1
O O7 0.3192(3) 0.1274(5) 0.3843(4) 0.0146(8) Uani d . 1 1
O O8 0.6651(2) 0.1904(4) 0.9036(4) 0.0140(7) Uani d . 1 1
O O9 0.6290(2) 0.5187(4) 0.8348(3) 0.0197(7) Uani d . 1 1
O O10 0.5120(3) 0.3333(4) 0.8354(4) 0.0165(8) Uani d . 1 1
O O11 0.5122(2) 0.2868(5) 0.6418(4) 0.0153(8) Uani d . 1 1
O O12 0.3171(2) 0.3751(6) 0.7433(4) 0.0144(7) Uani d . 1 1
O O13 0.0000 0.1599(6) 0.5000 0.0355(12) Uani d S 1 2
O O14 -0.1689(4) 0.5093(5) -0.1181(5) 0.0667(12) Uani d . 1 1
H H1 -0.185(5) 0.603(7) -0.151(7) 0.100 Uiso d . 1 1
H H2 -0.198(5) 0.472(8) -0.199(6) 0.100 Uiso d . 1 1
H H3 0.017(5) 0.100(6) 0.550(5) 0.100 Uiso d . 1 1

loop_
_atom_site_aniso_label
_atom_site_aniso_U_11
_atom_site_aniso_U_22
_atom_site_aniso_U_33
_atom_site_aniso_U_12
_atom_site_aniso_U_13
_atom_site_aniso_U_23
Ca1 0.0062(3) 0.0164(7) 0.0127(5) -0.0001(4) 0.0053(4) -0.0024(4)
Ca2 0.0080(3) 0.0111(6) 0.0109(4) -0.0007(4) 0.0056(3) 0.0005(3)
Ca3 0.0070(6) 0.0190(8) 0.0077(7) 0.000 0.0044(6) 0.000
Ca4 0.0060(5) 0.0197(8) 0.0076(7) 0.000 0.0039(6) 0.000
S1 0.0064(4) 0.0134(7) 0.0092(6) -0.0003(4) 0.0048(4) 0.0005(4)
S2 0.0032(6) 0.0177(8) 0.0050(8) 0.0009(2) 0.0031(6) 0.0011(2)
S3 0.0063(4) 0.0130(7) 0.0084(6) 0.0013(5) 0.0045(4) 0.0028(5)
O1 0.0132(13) 0.0142(16) 0.0117(13) -0.0004(10) 0.0092(11) -0.0024(10)
O2 0.0094(15) 0.0205(17) 0.0148(16) -0.0002(11) 0.0066(14) -0.0023(12)
O3 0.0103(14) 0.0188(15) 0.0150(14) 0.0090(11) 0.0053(12) 0.0083(11)
O4 0.0116(15) 0.0064(13) 0.0208(14) -0.0030(10) 0.0099(14) -0.0024(10)
O5 0.0088(14) 0.0163(15) 0.0125(16) 0.0044(11) 0.0055(13) 0.0063(12)
O6 0.0078(15) 0.0190(18) 0.0183(16) -0.0057(12) 0.0095(14) -0.0018(12)
O7 0.0130(15) 0.0145(16) 0.0137(16) -0.0025(12) 0.0083(13) -0.0062(12)
O8 0.0011(12) 0.0146(14) 0.0145(14) 0.0028(10) 0.0010(11) 0.0029(10)
O9 0.0172(16) 0.0176(14) 0.0212(16) -0.0073(11) 0.0120(14) -0.0043(12)
O10 0.0122(15) 0.019(2) 0.0133(13) 0.0029(10) 0.0069(12) -0.0037(10)
O11 0.0146(16) 0.0134(16) 0.0132(15) -0.0033(12) 0.0078(14) -0.0030(12)
O12 0.0048(14) 0.0167(16) 0.0171(15) 0.0036(12) 0.0058(13) -0.0011(13)
O13 0.058(3) 0.019(3) 0.033(3) 0.000 0.033(3) 0.000
O14 0.161(4) 0.0177(18) 0.084(3) 0.017(2) 0.109(3) 0.0137(16)

loop_
_atom_type_symbol
_atom_type_description
_atom_type_scat_dispersion_real
_atom_type_scat_dispersion_imag
_atom_type_scat_source
O O 0.0106 0.0060 'International Tables Vol C Tables 4.2.6.8 and 6.1.1.4'
S S 0.1246 0.1234 'International Tables Vol C Tables 4.2.6.8 and 6.1.1.4'
Ca Ca 0.2262 0.3064 'International Tables Vol C Tables 4.2.6.8 and 6.1.1.4'
H H 0.0000 0.0000 'International Tables Vol C Tables 4.2.6.8 and 6.1.1.4'

loop_
_geom_angle_atom_site_label_1
_geom_angle_atom_site_label_2
_geom_angle_atom_site_label_3
_geom_angle_site_symmetry_1
_geom_angle_site_symmetry_3
_geom_angle
O12 Ca1 O7 . . 160.93(16)
O12 Ca1 O3 . 4_556 78.52(14)
O7 Ca1 O3 . 4_556 118.45(11)
O12 Ca1 O4 . 4_546 83.83(12)
O7 Ca1 O4 . 4_546 80.13(12)
O3 Ca1 O4 4_556 4_546 161.00(14)
O12 Ca1 O4 . . 90.00(11)
O7 Ca1 O4 . . 89.11(11)
O3 Ca1 O4 4_556 . 67.43(10)
O4 Ca1 O4 4_546 . 119.93(8)
O12 Ca1 O10 . . 70.02(11)
O7 Ca1 O10 . . 119.28(13)
O3 Ca1 O10 4_556 . 79.63(10)
O4 Ca1 O10 4_546 . 87.81(10)
O4 Ca1 O10 . . 144.45(11)
O12 Ca1 O11 . . 124.87(13)
O7 Ca1 O11 . . 68.19(12)
O3 Ca1 O11 4_556 . 85.95(11)
O4 Ca1 O11 4_546 . 98.59(11)
O4 Ca1 O11 . . 131.39(10)
O10 Ca1 O11 . . 55.18(12)
O12 Ca1 O3 . . 81.79(12)
O7 Ca1 O3 . . 82.11(11)
O3 Ca1 O3 4_556 . 118.64(9)
O4 Ca1 O3 4_546 . 64.96(9)
O4 Ca1 O3 . . 55.03(8)
O10 Ca1 O3 . . 142.86(9)
O11 Ca1 O3 . . 148.49(12)
O12 Ca1 S3 . . 97.16(9)
O7 Ca1 S3 . . 94.68(10)
O3 Ca1 S3 4_556 . 79.62(9)
O4 Ca1 S3 4_546 . 95.80(7)
O4 Ca1 S3 . . 144.15(8)
O10 Ca1 S3 . . 27.61(9)
O11 Ca1 S3 . . 27.73(9)
O3 Ca1 S3 . . 160.76(7)
O12 Ca1 S1 . . 86.44(9)
O7 Ca1 S1 . . 84.02(9)
O3 Ca1 S1 4_556 . 93.39(8)
O4 Ca1 S1 4_546 . 92.47(7)
O4 Ca1 S1 . . 27.46(7)
O10 Ca1 S1 . . 156.30(9)
O11 Ca1 S1 . . 147.58(10)
O3 Ca1 S1 . . 27.61(7)
S3 Ca1 S1 . . 171.28(5)
O12 Ca1 Ca4 . 3_556 37.99(8)
O7 Ca1 Ca4 . 3_556 153.28(10)
O3 Ca1 Ca4 4_556 3_556 67.64(10)
O4 Ca1 Ca4 4_546 3_556 94.04(8)
O4 Ca1 Ca4 . 3_556 115.89(9)
O10 Ca1 Ca4 . 3_556 34.04(8)
O11 Ca1 Ca4 . 3_556 87.20(9)
O3 Ca1 Ca4 . 3_556 119.20(8)
S3 Ca1 Ca4 . 3_556 59.73(4)
S1 Ca1 Ca4 . 3_556 122.46(4)
O12 Ca1 Ca3 . 3_545 147.41(10)
O7 Ca1 Ca3 . 3_545 36.16(8)
O3 Ca1 Ca3 4_556 3_545 115.26(8)
O4 Ca1 Ca3 4_546 3_545 76.84(8)
O4 Ca1 Ca3 . 3_545 122.37(8)
O10 Ca1 Ca3 . 3_545 83.12(8)
O11 Ca1 Ca3 . 3_545 36.22(8)
O3 Ca1 Ca3 . 3_545 112.28(9)
S3 Ca1 Ca3 . 3_545 59.68(4)
S1 Ca1 Ca3 . 3_545 120.02(4)
Ca4 Ca1 Ca3 3_556 3_545 117.13(3)
O14 Ca2 O5 . 2 69.27(14)
O14 Ca2 O8 . 1_454 106.17(16)
O5 Ca2 O8 2 1_454 76.47(11)
O14 Ca2 O9 . 4_546 141.24(14)
O5 Ca2 O9 2 4_546 73.46(12)
O8 Ca2 O9 1_454 4_546 74.38(10)
O14 Ca2 O8 . 4_556 71.99(12)
O5 Ca2 O8 2 4_556 141.22(10)
O8 Ca2 O8 1_454 4_556 113.30(9)
O9 Ca2 O8 4_546 4_556 144.75(13)
O14 Ca2 O6 . 2_556 142.18(14)
O5 Ca2 O6 2 2_556 146.91(17)
O8 Ca2 O6 1_454 2_556 82.34(12)
O9 Ca2 O6 4_546 2_556 76.54(12)
O8 Ca2 O6 4_556 2_556 70.88(13)
O14 Ca2 O1 . . 108.46(16)
O5 Ca2 O1 2 . 116.07(13)
O8 Ca2 O1 1_454 . 145.37(9)
O9 Ca2 O1 4_546 . 78.68(10)
O8 Ca2 O1 4_556 . 78.07(11)
O6 Ca2 O1 2_556 . 70.42(10)
O14 Ca2 O2 . . 76.36(15)
O5 Ca2 O2 2 . 65.53(11)
O8 Ca2 O2 1_454 . 138.38(12)
O9 Ca2 O2 4_546 . 78.95(11)
O8 Ca2 O2 4_556 . 106.99(11)
O6 Ca2 O2 2_556 . 121.64(13)
O1 Ca2 O2 . . 53.16(11)
O14 Ca2 O9 . 1_454 73.72(14)
O5 Ca2 O9 2 1_454 100.99(11)
O8 Ca2 O9 1_454 1_454 51.51(8)
O9 Ca2 O9 4_546 1_454 124.64(9)
O8 Ca2 O9 4_556 1_454 65.78(10)
O6 Ca2 O9 2_556 1_454 84.76(10)
O1 Ca2 O9 . 1_454 141.37(12)
O2 Ca2 O9 . 1_454 149.98(9)
O14 Ca2 S1 . . 94.05(13)
O5 Ca2 S1 2 . 90.77(10)
O8 Ca2 S1 1_454 . 149.98(8)
O9 Ca2 S1 4_546 . 75.96(8)
O8 Ca2 S1 4_556 . 93.76(9)
O6 Ca2 S1 2_556 . 95.27(8)
O1 Ca2 S1 . . 26.19(9)
O2 Ca2 S1 . . 27.05(9)
O9 Ca2 S1 1_454 . 158.41(7)
O14 Ca2 S3 . 1_454 90.11(13)
O5 Ca2 S3 2 1_454 88.08(10)
O8 Ca2 S3 1_454 1_454 25.16(8)
O9 Ca2 S3 4_546 1_454 99.03(8)
O8 Ca2 S3 4_556 1_454 90.20(8)
O6 Ca2 S3 2_556 1_454 83.10(8)
O1 Ca2 S3 . 1_454 153.28(9)
O2 Ca2 S3 . 1_454 153.13(9)
O9 Ca2 S3 1_454 1_454 26.36(7)
S1 Ca2 S3 . 1_454 174.98(6)
O14 Ca2 Ca4 . . 75.04(10)
O5 Ca2 Ca4 2 . 32.94(9)
O8 Ca2 Ca4 1_454 . 105.74(9)
O9 Ca2 Ca4 4_546 . 67.91(8)
O8 Ca2 Ca4 4_556 . 134.23(7)
O6 Ca2 Ca4 2_556 . 139.23(10)
O1 Ca2 Ca4 . . 83.32(8)
O2 Ca2 Ca4 . . 33.45(8)
O9 Ca2 Ca4 1_454 . 131.92(7)
S1 Ca2 Ca4 . . 57.83(4)
S3 Ca2 Ca4 1_454 . 120.86(4)
O13 Ca3 O1 . 2_556 70.93(8)
O13 Ca3 O1 . . 70.93(8)
O1 Ca3 O1 2_556 . 141.86(16)
O13 Ca3 O11 . 3_455 141.26(10)
O1 Ca3 O11 2_556 3_455 70.86(11)
O1 Ca3 O11 . 3_455 146.89(14)
O13 Ca3 O11 . 4_556 141.26(10)
O1 Ca3 O11 2_556 4_556 146.89(14)
O1 Ca3 O11 . 4_556 70.86(11)
O11 Ca3 O11 3_455 4_556 77.5(2)
O13 Ca3 O7 . 3_455 109.26(9)
O1 Ca3 O7 2_556 3_455 75.83(11)
O1 Ca3 O7 . 3_455 117.41(12)
O11 Ca3 O7 3_455 3_455 66.75(10)
O11 Ca3 O7 4_556 3_455 83.12(13)
O13 Ca3 O7 . 4_556 109.26(9)
O1 Ca3 O7 2_556 4_556 117.41(12)
O1 Ca3 O7 . 4_556 75.83(11)
O11 Ca3 O7 3_455 4_556 83.12(13)
O11 Ca3 O7 4_556 4_556 66.75(10)
O7 Ca3 O7 3_455 4_556 141.48(19)
O13 Ca3 O6 . 2_556 71.69(11)
O1 Ca3 O6 2_556 2_556 99.57(12)
O1 Ca3 O6 . 2_556 68.19(11)
O11 Ca3 O6 3_455 2_556 121.14(12)
O11 Ca3 O6 4_556 2_556 88.45(11)
O7 Ca3 O6 3_455 2_556 54.85(11)
O7 Ca3 O6 4_556 2_556 141.53(10)
O13 Ca3 O6 . . 71.69(10)
O1 Ca3 O6 2_556 . 68.19(11)
O1 Ca3 O6 . . 99.57(12)
O11 Ca3 O6 3_455 . 88.45(11)
O11 Ca3 O6 4_556 . 121.14(12)
O7 Ca3 O6 3_455 . 141.53(10)
O7 Ca3 O6 4_556 . 54.85(11)
O6 Ca3 O6 2_556 . 143.4(2)
O13 Ca3 S2 . 3_455 89.74(4)
O1 Ca3 S2 2_556 3_455 86.00(8)
O1 Ca3 S2 . 3_455 93.82(8)
O11 Ca3 S2 3_455 3_455 93.76(8)
O11 Ca3 S2 4_556 3_455 86.66(7)
O7 Ca3 S2 3_455 3_455 27.08(9)
O7 Ca3 S2 4_556 3_455 153.30(9)
O6 Ca3 S2 2_556 3_455 27.84(8)
O6 Ca3 S2 . 3_455 151.81(8)
O13 Ca3 S2 . 4_556 89.74(4)
O1 Ca3 S2 2_556 4_556 93.82(8)
O1 Ca3 S2 . 4_556 86.00(8)
O11 Ca3 S2 3_455 4_556 86.66(7)
O11 Ca3 S2 4_556 4_556 93.76(8)
O7 Ca3 S2 3_455 4_556 153.30(9)
O7 Ca3 S2 4_556 4_556 27.08(9)
O6 Ca3 S2 2_556 4_556 151.81(8)
O6 Ca3 S2 . 4_556 27.84(8)
S2 Ca3 S2 3_455 4_556 179.47(7)
O13 Ca3 Ca1 . 4_556 119.67(2)
O1 Ca3 Ca1 2_556 4_556 149.03(8)
O1 Ca3 Ca1 . 4_556 57.72(8)
O11 Ca3 Ca1 3_455 4_556 91.06(10)
O11 Ca3 Ca1 4_556 4_556 37.75(8)
O7 Ca3 Ca1 3_455 4_556 120.77(10)
O7 Ca3 Ca1 4_556 4_556 33.05(8)
O6 Ca3 Ca1 2_556 4_556 111.36(9)
O6 Ca3 Ca1 . 4_556 86.95(8)
S2 Ca3 Ca1 3_455 4_556 121.05(3)
S2 Ca3 Ca1 4_556 4_556 59.25(3)
O2 Ca4 O2 . 2 81.3(2)
O2 Ca4 O10 . 4_546 79.47(11)
O2 Ca4 O10 2 4_546 155.56(14)
O2 Ca4 O10 . 3_444 155.56(14)
O2 Ca4 O10 2 3_444 79.47(11)
O10 Ca4 O10 4_546 3_444 122.69(16)
O2 Ca4 O5 . 2 70.80(11)
O2 Ca4 O5 2 2 79.52(13)
O10 Ca4 O5 4_546 2 80.00(11)
O10 Ca4 O5 3_444 2 119.77(12)
O2 Ca4 O5 . . 79.52(13)
O2 Ca4 O5 2 . 70.80(11)
O10 Ca4 O5 4_546 . 119.77(12)
O10 Ca4 O5 3_444 . 80.00(11)
O5 Ca4 O5 2 . 140.65(18)
O2 Ca4 O12 . 3_444 126.39(12)
O2 Ca4 O12 2 3_444 84.95(11)
O10 Ca4 O12 4_546 3_444 94.43(12)
O10 Ca4 O12 3_444 3_444 66.64(11)
O5 Ca4 O12 2 3_444 55.77(12)
O5 Ca4 O12 . 3_444 141.87(11)
O2 Ca4 O12 . 4_546 84.95(11)
O2 Ca4 O12 2 4_546 126.39(12)
O10 Ca4 O12 4_546 4_546 66.64(11)
O10 Ca4 O12 3_444 4_546 94.43(12)
O5 Ca4 O12 2 4_546 141.87(11)
O5 Ca4 O12 . 4_546 55.77(12)
O12 Ca4 O12 3_444 4_546 141.1(2)
O2 Ca4 S2 . 2 97.89(8)
O2 Ca4 S2 2 2 81.82(8)
O10 Ca4 S2 4_546 2 86.01(8)
O10 Ca4 S2 3_444 2 94.17(8)
O5 Ca4 S2 2 2 27.14(9)
O5 Ca4 S2 . 2 152.59(9)
O12 Ca4 S2 3_444 2 28.65(8)
O12 Ca4 S2 4_546 2 151.61(9)
O2 Ca4 S2 . . 81.82(8)
O2 Ca4 S2 2 . 97.89(8)
O10 Ca4 S2 4_546 . 94.17(8)
O10 Ca4 S2 3_444 . 86.01(8)
O5 Ca4 S2 2 . 152.59(9)
O5 Ca4 S2 . . 27.14(9)
O12 Ca4 S2 3_444 . 151.61(9)
O12 Ca4 S2 4_546 . 28.65(8)
S2 Ca4 S2 2 . 179.62(7)
O2 Ca4 Ca1 . 3_444 146.92(10)
O2 Ca4 Ca1 2 3_444 72.27(10)
O10 Ca4 Ca1 4_546 3_444 118.85(9)
O10 Ca4 Ca1 3_444 3_444 34.95(8)
O5 Ca4 Ca1 2 3_444 84.86(8)
O5 Ca4 Ca1 . 3_444 109.05(9)
O12 Ca4 Ca1 3_444 3_444 33.58(8)
O12 Ca4 Ca1 4_546 3_444 126.80(11)
S2 Ca4 Ca1 2 3_444 59.49(3)
S2 Ca4 Ca1 . 3_444 120.66(3)
O2 Ca4 Ca1 . 4_546 72.27(10)
O2 Ca4 Ca1 2 4_546 146.92(10)
O10 Ca4 Ca1 4_546 4_546 34.95(8)
O10 Ca4 Ca1 3_444 4_546 118.85(9)
O5 Ca4 Ca1 2 4_546 109.05(9)
O5 Ca4 Ca1 . 4_546 84.86(8)
O12 Ca4 Ca1 3_444 4_546 126.80(11)
O12 Ca4 Ca1 4_546 4_546 33.58(8)
S2 Ca4 Ca1 2 4_546 120.66(3)
S2 Ca4 Ca1 . 4_546 59.49(3)
Ca1 Ca4 Ca1 3_444 4_546 138.84(5)
O1 S1 O2 . . 108.49(19)
O1 S1 O3 . . 111.41(18)
O2 S1 O3 . . 112.0(3)
O1 S1 O4 . . 109.9(2)
O2 S1 O4 . . 109.19(19)
O3 S1 O4 . . 105.84(16)
O1 S1 Ca1 . . 128.33(17)
O2 S1 Ca1 . . 122.85(16)
O3 S1 Ca1 . . 55.84(12)
O4 S1 Ca1 . . 50.09(10)
O1 S1 Ca2 . . 49.46(15)
O2 S1 Ca2 . . 59.25(14)
O3 S1 Ca2 . . 124.90(14)
O4 S1 Ca2 . . 128.96(13)
Ca1 S1 Ca2 . . 177.68(7)
O5 S2 O7 . . 110.5(3)
O5 S2 O6 . 4_546 111.48(18)
O7 S2 O6 . 4_546 106.99(17)
O5 S2 O12 . 4_546 105.81(18)
O7 S2 O12 . 4_546 110.57(18)
O6 S2 O12 4_546 4_546 111.6(4)
O5 S2 Ca4 . . 49.56(14)
O7 S2 Ca4 . . 127.19(15)
O6 S2 Ca4 4_546 . 125.67(13)
O12 S2 Ca4 4_546 . 56.29(13)
O5 S2 Ca3 . 3_545 130.77(16)
O7 S2 Ca3 . 3_545 52.38(14)
O6 S2 Ca3 4_546 3_545 54.79(13)
O12 S2 Ca3 4_546 3_545 123.37(13)
Ca4 S2 Ca3 . 3_545 179.43(2)
O9 S3 O11 . . 109.22(18)
O9 S3 O10 . . 112.6(2)
O11 S3 O10 . . 107.2(2)
O9 S3 O8 . . 107.0(2)
O11 S3 O8 . . 111.4(3)
O10 S3 O8 . . 109.57(15)
O9 S3 Ca1 . . 121.09(14)
O11 S3 Ca1 . . 55.91(14)
O10 S3 Ca1 . . 51.71(14)
O8 S3 Ca1 . . 131.92(16)
O9 S3 Ca2 . 1_656 63.06(13)
O11 S3 Ca2 . 1_656 124.60(16)
O10 S3 Ca2 . 1_656 126.94(16)
O8 S3 Ca2 . 1_656 43.90(13)
Ca1 S3 Ca2 . 1_656 175.77(6)
S1 O1 Ca3 . . 143.4(2)
S1 O1 Ca2 . . 104.4(2)
Ca3 O1 Ca2 . . 111.67(13)
S1 O2 Ca4 . . 141.6(2)
S1 O2 Ca2 . . 93.69(18)
Ca4 O2 Ca2 . . 106.93(12)
S1 O3 Ca1 . 4_546 144.2(2)
S1 O3 Ca1 . . 96.55(15)
Ca1 O3 Ca1 4_546 . 107.37(11)
S1 O4 Ca1 . 4_556 124.97(16)
S1 O4 Ca1 . . 102.46(14)
Ca1 O4 Ca1 4_556 . 111.99(11)
S2 O5 Ca2 . 2 140.9(2)
S2 O5 Ca4 . . 103.31(19)
Ca2 O5 Ca4 2 . 114.95(14)
S2 O6 Ca2 4_556 2_556 136.6(2)
S2 O6 Ca3 4_556 . 97.37(17)
Ca2 O6 Ca3 2_556 . 107.34(12)
S2 O7 Ca1 . . 143.6(2)
S2 O7 Ca3 . 3_545 100.54(18)
Ca1 O7 Ca3 . 3_545 110.79(14)
S3 O8 Ca2 . 1_656 110.94(17)
S3 O8 Ca2 . 4_546 132.37(18)
Ca2 O8 Ca2 1_656 4_546 116.67(12)
S3 O9 Ca2 . 4_556 145.9(2)
S3 O9 Ca2 . 1_656 90.58(15)
Ca2 O9 Ca2 4_556 1_656 101.83(10)
S3 O10 Ca4 . 3_556 138.4(2)
S3 O10 Ca1 . . 100.67(19)
Ca4 O10 Ca1 3_556 . 111.01(13)
S3 O11 Ca3 . 3_545 134.1(2)
S3 O11 Ca1 . . 96.36(19)
Ca3 O11 Ca1 3_545 . 106.03(12)
S2 O12 Ca1 4_556 . 140.2(2)
S2 O12 Ca4 4_556 3_556 95.06(17)
Ca1 O12 Ca4 . 3_556 108.43(13)

loop_
_geom_bond_atom_site_label_1
_geom_bond_atom_site_label_2
_geom_bond_site_symmetry_2
_geom_bond_distance
Ca1 O12 . 2.362(4)
Ca1 O7 . 2.375(4)
Ca1 O3 4_556 2.449(3)
Ca1 O4 4_546 2.458(3)
Ca1 O4 . 2.480(3)
Ca1 O10 . 2.486(4)
Ca1 O11 . 2.594(3)
Ca1 O3 . 2.630(3)
Ca1 S3 . 3.1125(14)
Ca1 S1 . 3.1571(14)
Ca1 Ca4 3_556 4.0514(19)
Ca1 Ca3 3_545 4.072(2)
Ca2 O14 . 2.336(3)
Ca2 O5 2 2.406(4)
Ca2 O8 1_454 2.417(3)
Ca2 O9 4_546 2.450(3)
Ca2 O8 4_556 2.475(3)
Ca2 O6 2_556 2.486(4)
Ca2 O1 . 2.492(4)
Ca2 O2 . 2.736(3)
Ca2 O9 1_454 2.903(3)
Ca2 S1 . 3.1770(14)
Ca2 S3 1_454 3.2558(15)
Ca2 Ca4 . 4.104(2)
Ca3 O13 . 2.392(5)
Ca3 O1 2_556 2.488(3)
Ca3 O1 . 2.488(3)
Ca3 O11 3_455 2.503(4)
Ca3 O11 4_556 2.503(4)
Ca3 O7 3_455 2.570(3)
Ca3 O7 4_556 2.570(3)
Ca3 O6 2_556 2.628(3)
Ca3 O6 . 2.628(3)
Ca3 S2 3_455 3.1897(7)
Ca3 S2 4_556 3.1897(7)
Ca3 Ca1 4_556 4.072(2)
Ca4 O2 . 2.365(4)
Ca4 O2 2 2.365(4)
Ca4 O10 4_546 2.429(4)
Ca4 O10 3_444 2.429(4)
Ca4 O5 2 2.462(3)
Ca4 O5 . 2.462(3)
Ca4 O12 3_444 2.629(3)
Ca4 O12 4_546 2.629(3)
Ca4 S2 2 3.1477(7)
Ca4 S2 . 3.1477(7)
Ca4 Ca1 3_444 4.0514(19)
Ca4 Ca1 4_546 4.0514(19)
S1 O1 . 1.447(4)
S1 O2 . 1.448(4)
S1 O3 . 1.473(3)
S1 O4 . 1.491(3)
S2 O5 . 1.475(4)
S2 O7 . 1.477(4)
S2 O6 4_546 1.502(4)
S2 O12 4_546 1.515(4)
S2 Ca3 3_545 3.1897(7)
S3 O9 . 1.446(4)
S3 O11 . 1.457(4)
S3 O10 . 1.468(4)
S3 O8 . 1.482(3)
S3 Ca2 1_656 3.2558(15)
O3 Ca1 4_546 2.449(3)
O4 Ca1 4_556 2.458(3)
O5 Ca2 2 2.406(4)
O6 S2 4_556 1.502(4)
O6 Ca2 2_556 2.486(4)
O7 Ca3 3_545 2.570(3)
O8 Ca2 1_656 2.417(3)
O8 Ca2 4_546 2.475(3)
O9 Ca2 4_556 2.450(3)
O9 Ca2 1_656 2.903(3)
O10 Ca4 3_556 2.429(4)
O11 Ca3 3_545 2.503(4)
O12 S2 4_556 1.515(4)
O12 Ca4 3_556 2.629(3)

loop_
_cod_related_entry_id
_cod_related_entry_database
_cod_related_entry_code
1 AMCSD 0019833
